data_4068821
loop_
_publ_author_name
'Deng, Shining'
'Schwarzmaier, Christoph'
'Zabel, Manfred'
'Nixon, John F.'
'Timoshkin, Alexey Y.'
'Scheer, Manfred'

_publ_section_title
;
 Coordination Behavior of the 1,2,3-Triphosphaferrocene
 [Cp&#x2032;&#x2032;&#x2032;Fe(\h5-P3C2(H)Ph)] with Organometallic
 Moieties
;
_journal_issue 4
_journal_name_full Organometallics
_journal_page_first 1075
_journal_paper_doi 10.1021/om801118k
_journal_volume 28
_journal_year 2009
_chemical_compound_source 'see text'
_chemical_formula_moiety 'C35 H35 Fe O10 P3 W2'
_chemical_formula_structural 'C35 H35 Fe O10 P3 W2'
_chemical_formula_sum 'C35 H35 Fe O10 P3 W2'
_chemical_formula_weight 1132.07
_chemical_name_systematic ?
_space_group_IT_number 15
_symmetry_cell_setting monoclinic
_symmetry_Int_Tables_number 15
_symmetry_space_group_name_Hall '-C 2yc'
_symmetry_space_group_name_H-M 'C 1 2/c 1'
_atom_sites_solution_hydrogens geom
_atom_sites_solution_primary direct
_atom_sites_solution_secondary difmap
_cell_angle_alpha 90
_cell_angle_beta 107.9860(17)
_cell_angle_gamma 90
_cell_formula_units_Z 8
_cell_length_a 32.8307(5)
_cell_length_b 11.56806(18)
_cell_length_c 21.5150(3)
_cell_measurement_reflns_used 7683
_cell_measurement_temperature 123
_cell_measurement_theta_max 51.4144
_cell_measurement_theta_min 2.1533
_cell_volume 7771.8(2)
_computing_cell_refinement
;
CrysAlis RED, Oxford Diffraction Ltd.,
Version 1.171.30.3 (release 12-05-2006 CrysAlis171 .NET)
;
_computing_data_collection
;
CrysAlis CCD, Oxford Diffraction Ltd.,
Version 1.171.30.3 (release 12-05-2006 CrysAlis171 .NET)
;
_computing_data_reduction
;
CrysAlis RED, Oxford Diffraction Ltd.,
Version 1.171.30.3 (release 12-05-2006 CrysAlis171 .NET)
;
_computing_molecular_graphics 'PLATON (Spek, 1990)'
_computing_publication_material 'PLATON (Spek, 2003)'
_computing_structure_refinement 'SHELXL-97 (Sheldrick, 1997)'
_computing_structure_solution 'SIR-97 (Altomare, 1993)'
_diffrn_ambient_temperature 123
_diffrn_detector_area_resol_mean 10.5431
_diffrn_measured_fraction_theta_full 0.973
_diffrn_measured_fraction_theta_max 0.973
_diffrn_measurement_details
;
  1 omega  -25.00   24.00   1.0000   16.0000
omega____ theta____ kappa____ phi______ omega'___ theta'___ frames
    -        0.4688   45.0000  240.0000    0.0000    0.0000 49

  2 omega    2.00   42.00   1.0000   16.0000
omega____ theta____ kappa____ phi______ omega'___ theta'___ frames
    -        0.4688 -103.0000   25.0000    0.0000    0.0000 40

  3 omega  -72.00  -23.00   1.0000   16.0000
omega____ theta____ kappa____ phi______ omega'___ theta'___ frames
    -        0.4688  -45.0000    0.0000    0.0000    0.0000 49

  4 omega  -53.00   -1.00   1.0000   93.0000
omega____ theta____ kappa____ phi______ omega'___ theta'___ frames
    -      -61.8151  103.0000  -25.0000    0.0000    0.0000 52

  5 omega   95.00  145.00   1.0000   93.0000
omega____ theta____ kappa____ phi______ omega'___ theta'___ frames
    -       62.7526   14.0000  -22.0000    0.0000    0.0000 50

  6 omega   44.00   86.00   1.0000   93.0000
omega____ theta____ kappa____ phi______ omega'___ theta'___ frames
    -       62.7526 -103.0000 -154.0000    0.0000    0.0000 42

  7 omega   40.00   95.00   1.0000   93.0000
omega____ theta____ kappa____ phi______ omega'___ theta'___ frames
    -       62.7526  -75.0000  240.0000    0.0000    0.0000 55

  8 omega   38.00   89.00   1.0000   93.0000
omega____ theta____ kappa____ phi______ omega'___ theta'___ frames
    -       62.7526  -45.0000    0.0000    0.0000    0.0000 51

  9 omega   35.00   87.00   1.0000   93.0000
omega____ theta____ kappa____ phi______ omega'___ theta'___ frames
    -       62.7526   54.0000  206.0000    0.0000    0.0000 52

 10 omega  -14.00   42.00   1.0000   93.0000
omega____ theta____ kappa____ phi______ omega'___ theta'___ frames
    -       62.7526  -75.0000  240.0000    0.0000    0.0000 56

 11 omega    1.00   45.00   1.0000   93.0000
omega____ theta____ kappa____ phi______ omega'___ theta'___ frames
    -       62.7526 -103.0000 -127.0000    0.0000    0.0000 44

 12 omega   43.00   78.00   1.0000   93.0000
omega____ theta____ kappa____ phi______ omega'___ theta'___ frames
    -       62.7526 -103.0000   52.0000    0.0000    0.0000 35

 13 phi      1.00   50.00   1.0000   93.0000
omega____ theta____ kappa____ phi______ omega'___ theta'___ frames
  40.0000   62.7526    0.0000     -        0.0000    0.0000 49

;
_diffrn_measurement_device_type 'Oxford Diffraction Gemini Ultra'
_diffrn_measurement_method omega-scan
_diffrn_radiation_monochromator graphite
_diffrn_radiation_probe x-ray
_diffrn_radiation_source 'Enhance (Cu) X-ray Source'
_diffrn_radiation_type CuK\a
_diffrn_radiation_wavelength 1.54184
_diffrn_reflns_av_R_equivalents 0.0320
_diffrn_reflns_av_sigmaI/netI 0.0324
_diffrn_reflns_limit_h_max 27
_diffrn_reflns_limit_h_min -33
_diffrn_reflns_limit_k_max 10
_diffrn_reflns_limit_k_min -11
_diffrn_reflns_limit_l_max 21
_diffrn_reflns_limit_l_min -21
_diffrn_reflns_number 11470
_diffrn_reflns_reduction_process
;
;
_diffrn_reflns_theta_full 51.54
_diffrn_reflns_theta_max 51.54
_diffrn_reflns_theta_min 2.83
_diffrn_standards_decay_% 0
_diffrn_standards_interval_count 0
_diffrn_standards_interval_time 0
_diffrn_standards_number 0
_exptl_absorpt_coefficient_mu 15.281
_exptl_absorpt_correction_T_max 1.00000
_exptl_absorpt_correction_T_min 0.37878
_exptl_absorpt_correction_type multi-scan
_exptl_absorpt_process_details
;
CrysAlis RED, Oxford Diffraction Ltd.,
Version 1.171.30.3 (release 12-05-2006 CrysAlis171 .NET)
Empirical absorption correction using spherical harmonics,
 implemented in SCALE3 ABSPACK scaling algorithm.
;
_exptl_crystal_colour red
_exptl_crystal_density_diffrn 1.935
_exptl_crystal_density_method 'Not Measured'
_exptl_crystal_description 'thin plate'
_exptl_crystal_F_000 4352
_exptl_crystal_size_max 0.140
_exptl_crystal_size_mid 0.060
_exptl_crystal_size_min 0.030
_refine_diff_density_max 1.022
_refine_diff_density_min -0.924
_refine_diff_density_rms 0.119
_refine_ls_extinction_method none
_refine_ls_goodness_of_fit_ref 1.066
_refine_ls_hydrogen_treatment constr
_refine_ls_matrix_type full
_refine_ls_number_parameters 466
_refine_ls_number_reflns 4150
_refine_ls_number_restraints 0
_refine_ls_restrained_S_all 1.066
_refine_ls_R_factor_all 0.0431
_refine_ls_R_factor_gt 0.0325
_refine_ls_shift/su_max 0.002
_refine_ls_shift/su_mean 0.000
_refine_ls_structure_factor_coef Fsqd
_refine_ls_weighting_details 'calc w=1/[\s^2^(Fo^2^)+(0.0382P)^2^+56.5775P] where P=(Fo^2^+2Fc^2^)/3'
_refine_ls_weighting_scheme calc
_refine_ls_wR_factor_gt 0.0693
_refine_ls_wR_factor_ref 0.0743
_reflns_number_gt 3534
_reflns_number_total 4150
_reflns_threshold_expression I>2\s(I)
_cod_data_source_file om801118k_si_002.cif
_cod_data_source_block ds270a
_cod_depositor_comments
;
The following automatic conversions were performed:

'_symmetry_cell_setting' value 'Monoclinic' changed to 'monoclinic'
according to /home/saulius/struct/CIF-dictionaries/cif_core.dic
dictionary named 'cif_core.dic' version 2.4.2 from 2011-04-26.

Automatic conversion script
Id: cif_fix_values 1715 2011-07-08 13:25:40Z adriana 
;
_cod_original_sg_symbol_H-M 'C 2/c'
_cod_database_code 4068821

loop_
_symmetry_equiv_pos_site_id
_symmetry_equiv_pos_as_xyz
1 x,y,z
2 -x,y,1/2-z
3 -x,-y,-z
4 x,-y,1/2+z
5 1/2+x,1/2+y,z
6 1/2-x,1/2+y,1/2-z
7 1/2-x,1/2-y,-z
8 1/2+x,1/2-y,1/2+z

loop_
_atom_site_aniso_label
_atom_site_aniso_U_11
_atom_site_aniso_U_22
_atom_site_aniso_U_33
_atom_site_aniso_U_23
_atom_site_aniso_U_13
_atom_site_aniso_U_12
W1 0.0290(2) 0.0262(3) 0.0184(2) -0.0042(2) 0.0083(2) -0.0034(2)
W2 0.0321(2) 0.0233(3) 0.0188(2) -0.0001(2) 0.0085(2) 0.0022(2)
Fe1 0.0225(7) 0.0213(8) 0.0173(7) -0.0017(6) 0.0061(5) -0.0010(6)
P1 0.0280(12) 0.0229(13) 0.0134(10) 0.0000(9) 0.0050(9) -0.0005(10)
P2 0.0253(12) 0.0244(13) 0.0180(11) -0.0022(10) 0.0056(9) 0.0008(10)
P3 0.0262(12) 0.0282(14) 0.0218(12) -0.0013(10) 0.0060(9) 0.0005(10)
O1 0.056(4) 0.044(4) 0.025(3) 0.005(3) 0.015(3) -0.008(3)
O2 0.026(4) 0.045(4) 0.057(4) -0.011(3) 0.013(3) -0.002(3)
O3 0.062(4) 0.047(5) 0.037(4) 0.006(4) 0.019(3) -0.022(4)
O4 0.032(4) 0.056(5) 0.049(4) 0.001(3) 0.014(3) 0.016(4)
O5 0.067(5) 0.032(4) 0.036(4) -0.017(3) 0.018(3) -0.016(3)
O11 0.046(4) 0.046(4) 0.048(4) -0.012(3) 0.027(3) -0.017(4)
O12 0.069(5) 0.046(4) 0.025(4) -0.009(3) 0.020(3) -0.003(3)
O13 0.031(4) 0.056(5) 0.035(3) -0.009(3) 0.011(3) 0.002(3)
O14 0.047(4) 0.037(4) 0.032(4) -0.009(3) 0.014(3) 0.006(3)
O15 0.066(5) 0.030(4) 0.032(4) 0.010(3) 0.010(3) 0.015(3)
C1 0.032(5) 0.029(6) 0.028(5) -0.018(5) 0.009(4) -0.007(4)
C2 0.050(7) 0.021(6) 0.035(5) -0.008(4) 0.017(5) -0.021(5)
C3 0.026(5) 0.039(6) 0.039(6) -0.022(5) 0.009(4) -0.013(5)
C4 0.051(6) 0.028(6) 0.010(4) 0.001(4) 0.006(4) -0.017(5)
C5 0.039(5) 0.020(5) 0.034(5) 0.009(5) 0.021(4) 0.005(4)
C11 0.054(6) 0.016(5) 0.019(5) -0.004(4) 0.018(4) 0.007(5)
C12 0.048(6) 0.023(6) 0.032(6) 0.016(5) 0.015(5) 0.016(5)
C13 0.032(6) 0.030(6) 0.027(6) 0.007(4) 0.008(3) 0.026(4)
C14 0.024(5) 0.033(6) 0.024(5) 0.014(5) 0.009(4) 0.006(4)
C15 0.041(5) 0.027(6) 0.032(5) -0.018(5) 0.018(4) 0.002(5)
C21 0.026(5) 0.011(4) 0.019(4) -0.002(4) 0.008(4) -0.003(4)
C22 0.030(5) 0.021(5) 0.016(4) -0.004(4) 0.011(4) -0.003(4)
C23 0.015(4) 0.032(6) 0.016(4) 0.002(4) -0.001(3) 0.000(4)
C24 0.034(5) 0.018(5) 0.030(5) 0.004(4) 0.017(4) 0.004(4)
C25 0.033(5) 0.029(6) 0.027(5) -0.004(4) 0.015(4) -0.004(4)
C26 0.042(6) 0.034(6) 0.039(6) -0.011(5) 0.015(5) 0.005(5)
C27 0.030(5) 0.020(5) 0.029(5) -0.001(4) 0.006(4) 0.003(4)
C28 0.022(5) 0.037(6) 0.020(5) 0.005(4) 0.002(4) 0.005(4)
C31 0.024(5) 0.024(5) 0.024(5) 0.000(4) 0.009(4) -0.006(4)
C32 0.018(4) 0.020(5) 0.019(4) -0.002(4) 0.004(3) -0.003(4)
C33 0.022(5) 0.020(5) 0.026(5) -0.001(4) 0.007(4) -0.003(4)
C34 0.022(5) 0.013(5) 0.035(5) 0.002(4) 0.005(4) -0.002(4)
C35 0.022(4) 0.023(5) 0.022(5) 0.006(4) 0.002(4) 0.001(4)
C36 0.019(4) 0.032(5) 0.026(5) -0.005(4) 0.007(4) 0.002(4)
C37 0.034(5) 0.033(6) 0.037(5) 0.000(4) 0.018(4) 0.002(4)
C38 0.029(5) 0.039(6) 0.043(5) -0.009(5) 0.017(4) -0.004(4)
C39 0.034(5) 0.037(6) 0.028(5) -0.005(4) 0.011(4) 0.010(4)
C40 0.039(5) 0.026(5) 0.016(4) 0.008(4) 0.015(4) 0.005(4)
C41 0.034(5) 0.029(6) 0.024(5) -0.001(4) 0.010(4) 0.000(4)
C42 0.041(5) 0.031(6) 0.025(5) 0.000(4) 0.005(4) -0.003(4)
C43 0.052(6) 0.039(6) 0.033(5) 0.011(5) 0.017(5) 0.002(5)
C44 0.028(5) 0.033(6) 0.021(5) -0.001(4) 0.001(4) -0.008(4)
C45 0.037(5) 0.053(7) 0.024(5) -0.013(5) 0.009(4) -0.013(5)
C46 0.073(7) 0.038(6) 0.020(5) -0.002(5) -0.011(5) -0.003(5)
C47 0.042(6) 0.055(7) 0.033(5) -0.014(5) 0.014(4) -0.009(5)

loop_
_atom_site_label
_atom_site_type_symbol
_atom_site_thermal_displace_type
_atom_site_fract_x
_atom_site_fract_y
_atom_site_fract_z
_atom_site_occupancy
_atom_site_U_iso_or_equiv
_atom_site_calc_flag
_atom_site_refinement_flags
W1 W Uani 0.06254(1) -0.04464(3) 0.63235(2) 1.000 0.0243(1) . .
W2 W Uani 0.15797(1) -0.07984(3) 0.89513(2) 1.000 0.0246(1) . .
Fe1 Fe Uani 0.12505(4) 0.26093(11) 0.77884(5) 1.000 0.0204(4) . .
P1 P Uani 0.11966(6) 0.07942(18) 0.82277(9) 1.000 0.0218(7) . .
P2 P Uani 0.08466(6) 0.10150(18) 0.72315(9) 1.000 0.0228(7) . .
P3 P Uani 0.05016(6) 0.25543(19) 0.72793(10) 1.000 0.0257(7) . .
O1 O Uani 0.07257(18) 0.1086(5) 0.5149(3) 1.000 0.041(2) . .
O2 O Uani -0.0313(2) 0.0628(5) 0.6036(3) 1.000 0.043(2) . .
O3 O Uani 0.0480(2) -0.2248(6) 0.7352(3) 1.000 0.048(3) . .
O4 O Uani 0.1560(2) -0.1495(6) 0.6527(3) 1.000 0.045(3) . .
O5 O Uani 0.0240(2) -0.2315(6) 0.5243(3) 1.000 0.045(3) . .
O11 O Uani 0.0653(2) -0.1792(6) 0.8836(3) 1.000 0.044(2) . .
O12 O Uani 0.1536(2) 0.0767(6) 1.0145(3) 1.000 0.045(3) . .
O13 O Uani 0.24948(18) 0.0199(6) 0.9030(3) 1.000 0.041(2) . .
O14 O Uani 0.15694(18) -0.2573(5) 0.7819(3) 1.000 0.038(2) . .
O15 O Uani 0.2026(2) -0.2683(5) 1.0003(3) 1.000 0.044(3) . .
C1 C Uani 0.0696(3) 0.0572(8) 0.5583(4) 1.000 0.030(3) . .
C2 C Uani 0.0023(3) 0.0236(8) 0.6152(4) 1.000 0.035(3) . .
C3 C Uani 0.0534(3) -0.1570(9) 0.6997(4) 1.000 0.035(3) . .
C4 C Uani 0.1232(3) -0.1121(8) 0.6464(4) 1.000 0.030(3) . .
C5 C Uani 0.0382(3) -0.1647(8) 0.5630(4) 1.000 0.029(3) . .
C11 C Uani 0.0986(3) -0.1458(7) 0.8890(4) 1.000 0.028(3) . .
C12 C Uani 0.1555(3) 0.0227(8) 0.9714(4) 1.000 0.034(3) . .
C13 C Uani 0.2164(3) -0.0151(8) 0.8993(4) 1.000 0.030(3) . .
C14 C Uani 0.1579(2) -0.1912(8) 0.8212(4) 1.000 0.027(3) . .
C15 C Uani 0.1867(3) -0.2013(8) 0.9609(4) 1.000 0.032(3) . .
C21 C Uani 0.0711(2) 0.2764(6) 0.8135(3) 1.000 0.018(3) . .
C22 C Uani 0.1010(2) 0.2023(7) 0.8525(4) 1.000 0.021(3) . .
C23 C Uani 0.0550(2) 0.3755(7) 0.8440(3) 1.000 0.022(3) . .
C24 C Uani 0.0493(2) 0.3632(7) 0.9056(4) 1.000 0.026(3) . .
C25 C Uani 0.0353(3) 0.4527(7) 0.9347(4) 1.000 0.028(3) . .
C26 C Uani 0.0259(3) 0.5585(8) 0.9040(4) 1.000 0.038(3) . .
C27 C Uani 0.0303(2) 0.5733(7) 0.8417(4) 1.000 0.027(3) . .
C28 C Uani 0.0452(2) 0.4825(8) 0.8133(4) 1.000 0.027(3) . .
C31 C Uani 0.1747(2) 0.2832(7) 0.7365(4) 1.000 0.024(3) . .
C32 C Uani 0.1442(2) 0.3793(7) 0.7178(3) 1.000 0.019(3) . .
C33 C Uani 0.1439(2) 0.4320(7) 0.7782(4) 1.000 0.023(3) . .
C34 C Uani 0.1726(2) 0.3767(7) 0.8321(4) 1.000 0.024(3) . .
C35 C Uani 0.1908(2) 0.2860(7) 0.8066(4) 1.000 0.023(3) . .
C36 C Uani 0.1977(2) 0.2051(7) 0.7001(4) 1.000 0.026(3) . .
C37 C Uani 0.1716(3) 0.1725(8) 0.6303(4) 1.000 0.033(3) . .
C38 C Uani 0.2379(2) 0.2701(8) 0.6989(4) 1.000 0.036(3) . .
C39 C Uani 0.2118(3) 0.0905(7) 0.7376(4) 1.000 0.033(3) . .
C40 C Uani 0.1206(3) 0.4345(7) 0.6516(4) 1.000 0.026(3) . .
C41 C Uani 0.0897(2) 0.3536(7) 0.6022(4) 1.000 0.029(3) . .
C42 C Uani 0.0943(3) 0.5396(7) 0.6609(4) 1.000 0.034(3) . .
C43 C Uani 0.1551(3) 0.4844(8) 0.6232(4) 1.000 0.041(3) . .
C44 C Uani 0.1891(2) 0.4189(7) 0.9025(4) 1.000 0.029(3) . .
C45 C Uani 0.1551(3) 0.4883(9) 0.9218(4) 1.000 0.038(3) . .
C46 C Uani 0.2054(3) 0.3213(8) 0.9492(4) 1.000 0.049(3) . .
C47 C Uani 0.2265(3) 0.4996(9) 0.9056(4) 1.000 0.043(3) . .
H22A H Uiso 0.11210 0.21890 0.89790 1.000 0.0260 calc R
H24A H Uiso 0.05530 0.29100 0.92750 1.000 0.0310 calc R
H25A H Uiso 0.03190 0.44220 0.97660 1.000 0.0340 calc R
H26A H Uiso 0.01650 0.62090 0.92490 1.000 0.0450 calc R
H27A H Uiso 0.02300 0.64480 0.81930 1.000 0.0330 calc R
H28A H Uiso 0.04890 0.49330 0.77160 1.000 0.0330 calc R
H33A H Uiso 0.12650 0.49610 0.78120 1.000 0.0270 calc R
H35A H Uiso 0.21120 0.23300 0.83230 1.000 0.0280 calc R
H37A H Uiso 0.16500 0.24240 0.60330 1.000 0.0400 calc R
H37B H Uiso 0.14490 0.13510 0.63060 1.000 0.0400 calc R
H37C H Uiso 0.18820 0.11910 0.61230 1.000 0.0400 calc R
H38A H Uiso 0.22970 0.34180 0.67390 1.000 0.0430 calc R
H38B H Uiso 0.25460 0.22170 0.67820 1.000 0.0430 calc R
H38C H Uiso 0.25530 0.28840 0.74370 1.000 0.0430 calc R
H39A H Uiso 0.22370 0.03870 0.71150 1.000 0.0400 calc R
H39B H Uiso 0.18700 0.05370 0.74550 1.000 0.0400 calc R
H39C H Uiso 0.23360 0.10650 0.77940 1.000 0.0400 calc R
H41A H Uiso 0.10360 0.27870 0.60190 1.000 0.0350 calc R
H41B H Uiso 0.08210 0.38800 0.55850 1.000 0.0350 calc R
H41C H Uiso 0.06370 0.34260 0.61480 1.000 0.0350 calc R
H42A H Uiso 0.07180 0.51390 0.67880 1.000 0.0400 calc R
H42B H Uiso 0.08130 0.57730 0.61860 1.000 0.0400 calc R
H42C H Uiso 0.11320 0.59450 0.69120 1.000 0.0400 calc R
H43A H Uiso 0.17510 0.53310 0.65610 1.000 0.0480 calc R
H43B H Uiso 0.14120 0.53080 0.58440 1.000 0.0480 calc R
H43C H Uiso 0.17090 0.42070 0.61130 1.000 0.0480 calc R
H45A H Uiso 0.13080 0.43800 0.92030 1.000 0.0460 calc R
H45B H Uiso 0.14530 0.55270 0.89120 1.000 0.0460 calc R
H45C H Uiso 0.16750 0.51860 0.96610 1.000 0.0460 calc R
H46A H Uiso 0.18220 0.26610 0.94600 1.000 0.0590 calc R
H46B H Uiso 0.21600 0.35160 0.99390 1.000 0.0590 calc R
H46C H Uiso 0.22890 0.28220 0.93830 1.000 0.0590 calc R
H47A H Uiso 0.23740 0.53340 0.94940 1.000 0.0510 calc R
H47B H Uiso 0.21670 0.56150 0.87330 1.000 0.0510 calc R
H47C H Uiso 0.24940 0.45580 0.89600 1.000 0.0510 calc R

loop_
_atom_type_symbol
_atom_type_description
_atom_type_scat_dispersion_real
_atom_type_scat_dispersion_imag
_atom_type_scat_source
W W -5.4734 5.5774 'International Tables Vol C Tables 4.2.6.8 and 6.1.1.4'
P P 0.2955 0.4335 'International Tables Vol C Tables 4.2.6.8 and 6.1.1.4'
O O 0.0492 0.0322 'International Tables Vol C Tables 4.2.6.8 and 6.1.1.4'
Fe Fe -1.1336 3.1974 'International Tables Vol C Tables 4.2.6.8 and 6.1.1.4'
H H 0.0000 0.0000 'International Tables Vol C Tables 4.2.6.8 and 6.1.1.4'
C C 0.0181 0.0091 'International Tables Vol C Tables 4.2.6.8 and 6.1.1.4'

loop_
_geom_angle_atom_site_label_1
_geom_angle_atom_site_label_2
_geom_angle_atom_site_label_3
_geom_angle
_geom_angle_publ_flag
P2 W1 C1 98.2(3) yes
P2 W1 C2 85.0(2) yes
P2 W1 C3 87.0(3) yes
P2 W1 C4 96.1(2) yes
P2 W1 C5 172.8(3) yes
C1 W1 C2 88.5(4) yes
C1 W1 C3 174.8(4) yes
C1 W1 C4 89.8(4) yes
C1 W1 C5 86.3(4) yes
C2 W1 C3 91.6(4) yes
C2 W1 C4 178.0(3) yes
C2 W1 C5 89.6(4) yes
C3 W1 C4 90.1(4) yes
C3 W1 C5 88.6(4) yes
C4 W1 C5 89.5(4) yes
P1 W2 C11 87.1(2) yes
P1 W2 C12 86.3(3) yes
P1 W2 C13 92.4(3) yes
P1 W2 C14 95.8(2) yes
P1 W2 C15 174.0(3) yes
C11 W2 C12 89.7(4) yes
C11 W2 C13 178.9(3) yes
C11 W2 C14 86.7(3) yes
C11 W2 C15 90.9(4) yes
C12 W2 C13 91.2(4) yes
C12 W2 C14 175.8(4) yes
C12 W2 C15 88.1(4) yes
C13 W2 C14 92.3(3) yes
C13 W2 C15 89.7(4) yes
C14 W2 C15 89.7(3) yes
P1 Fe1 P2 53.37(7) yes
P1 Fe1 P3 88.01(9) yes
P1 Fe1 C21 76.0(2) yes
P1 Fe1 C22 46.1(2) yes
P1 Fe1 C31 116.7(2) yes
P1 Fe1 C32 154.9(2) yes
P1 Fe1 C33 157.2(2) yes
P1 Fe1 C34 119.2(2) yes
P1 Fe1 C35 102.2(2) yes
P2 Fe1 P3 53.49(8) yes
P2 Fe1 C21 81.17(19) yes
P2 Fe1 C22 81.2(2) yes
P2 Fe1 C31 105.2(2) yes
P2 Fe1 C32 114.6(2) yes
P2 Fe1 C33 149.4(2) yes
P2 Fe1 C34 167.1(2) yes
P2 Fe1 C35 128.6(2) yes
P3 Fe1 C21 46.08(18) yes
P3 Fe1 C22 76.1(2) yes
P3 Fe1 C31 129.3(2) yes
P3 Fe1 C32 101.25(19) yes
P3 Fe1 C33 107.0(2) yes
P3 Fe1 C34 139.4(2) yes
P3 Fe1 C35 168.0(2) yes
C21 Fe1 C22 38.0(3) yes
C21 Fe1 C31 167.2(3) yes
C21 Fe1 C32 126.8(3) yes
C21 Fe1 C33 101.8(3) yes
C21 Fe1 C34 108.2(3) yes
C21 Fe1 C35 142.3(3) yes
C22 Fe1 C31 152.7(3) yes
C22 Fe1 C32 158.8(3) yes
C22 Fe1 C33 119.9(3) yes
C22 Fe1 C34 100.6(3) yes
C22 Fe1 C35 115.5(3) yes
C31 Fe1 C32 40.5(3) yes
C31 Fe1 C33 67.0(3) yes
C31 Fe1 C34 67.5(3) yes
C31 Fe1 C35 40.1(3) yes
C32 Fe1 C33 40.1(3) yes
C32 Fe1 C34 67.4(3) yes
C32 Fe1 C35 66.9(3) yes
C33 Fe1 C34 39.2(3) yes
C33 Fe1 C35 65.3(3) yes
C34 Fe1 C35 39.1(3) yes
W2 P1 Fe1 146.46(10) yes
W2 P1 P2 137.41(11) yes
W2 P1 C22 122.7(3) yes
Fe1 P1 P2 64.23(8) yes
Fe1 P1 C22 59.6(3) yes
P2 P1 C22 97.5(3) yes
W1 P2 Fe1 153.93(10) yes
W1 P2 P1 130.03(11) yes
W1 P2 P3 124.69(10) yes
Fe1 P2 P1 62.40(8) yes
Fe1 P2 P3 63.11(9) yes
P1 P2 P3 100.54(11) yes
Fe1 P3 P2 63.40(8) yes
Fe1 P3 C21 60.0(2) yes
P2 P3 C21 97.1(2) yes
W1 C1 O1 176.1(8) yes
W1 C2 O2 177.7(7) yes
W1 C3 O3 176.4(8) yes
W1 C4 O4 178.5(8) yes
W1 C5 O5 179.0(9) yes
W2 C11 O11 177.3(7) yes
W2 C12 O12 177.8(8) yes
W2 C13 O13 178.4(7) yes
W2 C14 O14 176.3(7) yes
W2 C15 O15 177.3(8) yes
Fe1 C21 P3 73.9(2) yes
Fe1 C21 C22 69.4(4) yes
Fe1 C21 C23 131.5(5) yes
P3 C21 C22 121.5(6) yes
P3 C21 C23 119.0(5) yes
C22 C21 C23 119.5(6) no
Fe1 C22 P1 74.3(3) yes
Fe1 C22 C21 72.6(4) yes
P1 C22 C21 123.3(6) yes
C21 C23 C24 120.4(7) no
C21 C23 C28 122.3(6) no
C24 C23 C28 117.4(7) no
C23 C24 C25 121.4(8) no
C24 C25 C26 120.8(8) no
C25 C26 C27 119.5(8) no
C26 C27 C28 119.1(8) no
C23 C28 C27 121.9(7) no
Fe1 C31 C32 70.0(4) yes
Fe1 C31 C35 68.5(4) yes
Fe1 C31 C36 135.5(6) yes
C32 C31 C35 105.6(6) no
C32 C31 C36 135.0(7) no
C35 C31 C36 118.0(7) no
Fe1 C32 C31 69.4(4) yes
Fe1 C32 C33 68.2(4) yes
Fe1 C32 C40 133.0(5) yes
C31 C32 C33 105.5(6) no
C31 C32 C40 132.5(7) no
C33 C32 C40 121.3(7) no
Fe1 C33 C32 71.8(5) yes
Fe1 C33 C34 71.6(5) yes
C32 C33 C34 111.3(7) no
Fe1 C34 C33 69.2(5) yes
Fe1 C34 C35 69.2(4) yes
Fe1 C34 C44 136.1(5) yes
C33 C34 C35 106.1(7) no
C33 C34 C44 128.2(7) no
C35 C34 C44 124.5(7) no
Fe1 C35 C31 71.4(4) yes
Fe1 C35 C34 71.7(4) yes
C31 C35 C34 111.4(7) no
C31 C36 C37 115.5(7) no
C31 C36 C38 106.4(6) no
C31 C36 C39 110.7(7) no
C37 C36 C38 109.3(7) no
C37 C36 C39 106.7(7) no
C38 C36 C39 108.1(7) no
C32 C40 C41 115.1(7) no
C32 C40 C42 110.5(7) no
C32 C40 C43 107.4(7) no
C41 C40 C42 107.1(7) no
C41 C40 C43 111.1(7) no
C42 C40 C43 105.3(7) no
C34 C44 C45 111.9(6) no
C34 C44 C46 111.7(7) no
C34 C44 C47 105.9(6) no
C45 C44 C46 110.7(7) no
C45 C44 C47 108.1(7) no
C46 C44 C47 108.4(7) no
Fe1 C22 H22A 127.00 no
P1 C22 H22A 118.00 no
C21 C22 H22A 118.00 no
C23 C24 H24A 119.00 no
C25 C24 H24A 119.00 no
C24 C25 H25A 120.00 no
C26 C25 H25A 120.00 no
C25 C26 H26A 120.00 no
C27 C26 H26A 120.00 no
C26 C27 H27A 120.00 no
C28 C27 H27A 120.00 no
C23 C28 H28A 119.00 no
C27 C28 H28A 119.00 no
Fe1 C33 H33A 124.00 no
C32 C33 H33A 124.00 no
C34 C33 H33A 124.00 no
Fe1 C35 H35A 124.00 no
C31 C35 H35A 124.00 no
C34 C35 H35A 124.00 no
C36 C37 H37A 109.00 no
C36 C37 H37B 110.00 no
C36 C37 H37C 109.00 no
H37A C37 H37B 110.00 no
H37A C37 H37C 110.00 no
H37B C37 H37C 109.00 no
C36 C38 H38A 110.00 no
C36 C38 H38B 110.00 no
C36 C38 H38C 110.00 no
H38A C38 H38B 109.00 no
H38A C38 H38C 110.00 no
H38B C38 H38C 109.00 no
C36 C39 H39A 109.00 no
C36 C39 H39B 109.00 no
C36 C39 H39C 109.00 no
H39A C39 H39B 109.00 no
H39A C39 H39C 110.00 no
H39B C39 H39C 110.00 no
C40 C41 H41A 109.00 no
C40 C41 H41B 110.00 no
C40 C41 H41C 109.00 no
H41A C41 H41B 110.00 no
H41A C41 H41C 110.00 no
H41B C41 H41C 109.00 no
C40 C42 H42A 109.00 no
C40 C42 H42B 109.00 no
C40 C42 H42C 109.00 no
H42A C42 H42B 110.00 no
H42A C42 H42C 110.00 no
H42B C42 H42C 109.00 no
C40 C43 H43A 110.00 no
C40 C43 H43B 110.00 no
C40 C43 H43C 109.00 no
H43A C43 H43B 109.00 no
H43A C43 H43C 109.00 no
H43B C43 H43C 110.00 no
C44 C45 H45A 109.00 no
C44 C45 H45B 109.00 no
C44 C45 H45C 109.00 no
H45A C45 H45B 110.00 no
H45A C45 H45C 110.00 no
H45B C45 H45C 109.00 no
C44 C46 H46A 110.00 no
C44 C46 H46B 109.00 no
C44 C46 H46C 109.00 no
H46A C46 H46B 110.00 no
H46A C46 H46C 109.00 no
H46B C46 H46C 109.00 no
C44 C47 H47A 110.00 no
C44 C47 H47B 109.00 no
C44 C47 H47C 109.00 no
H47A C47 H47B 109.00 no
H47A C47 H47C 109.00 no
H47B C47 H47C 109.00 no

loop_
_geom_bond_atom_site_label_1
_geom_bond_atom_site_label_2
_geom_bond_distance
_geom_bond_publ_flag
W1 P2 2.515(2) yes
W1 C1 2.051(9) yes
W1 C2 2.054(10) yes
W1 C3 2.037(9) yes
W1 C4 2.072(10) yes
W1 C5 2.014(9) yes
W2 P1 2.488(2) yes
W2 C11 2.059(10) yes
W2 C12 2.047(9) yes
W2 C13 2.035(10) yes
W2 C14 2.046(9) yes
W2 C15 2.011(9) yes
Fe1 P1 2.332(2) yes
Fe1 P2 2.369(2) yes
Fe1 P3 2.363(2) yes
Fe1 C21 2.131(7) yes
Fe1 C22 2.090(8) yes
Fe1 C31 2.114(7) yes
Fe1 C32 2.123(7) yes
Fe1 C33 2.075(8) yes
Fe1 C34 2.107(8) yes
Fe1 C35 2.075(7) yes
P1 P2 2.112(3) yes
P1 C22 1.746(8) yes
P2 P3 2.130(3) yes
P3 C21 1.772(6) yes
O1 C1 1.136(11) yes
O2 C2 1.147(12) yes
O3 C3 1.146(12) yes
O4 C4 1.129(12) yes
O5 C5 1.126(11) yes
O11 C11 1.131(12) yes
O12 C12 1.136(11) yes
O13 C13 1.139(12) yes
O14 C14 1.133(11) yes
O15 C15 1.148(11) yes
C21 C22 1.376(10) no
C21 C23 1.496(10) no
C23 C24 1.402(10) no
C23 C28 1.393(12) no
C24 C25 1.361(12) no
C25 C26 1.380(12) no
C26 C27 1.402(12) no
C27 C28 1.379(12) no
C31 C32 1.467(11) no
C31 C35 1.436(12) no
C31 C36 1.538(11) no
C32 C33 1.438(10) no
C32 C40 1.535(11) no
C33 C34 1.403(11) no
C34 C35 1.401(11) no
C34 C44 1.523(12) no
C36 C37 1.529(12) no
C36 C38 1.526(11) no
C36 C39 1.547(12) no
C40 C41 1.539(12) no
C40 C42 1.540(13) no
C40 C43 1.555(14) no
C44 C45 1.533(13) no
C44 C46 1.496(12) no
C44 C47 1.527(13) no
C22 H22A 0.9500 no
C24 H24A 0.9500 no
C25 H25A 0.9500 no
C26 H26A 0.9500 no
C27 H27A 0.9500 no
C28 H28A 0.9500 no
C33 H33A 0.9500 no
C35 H35A 0.9500 no
C37 H37A 0.9800 no
C37 H37B 0.9800 no
C37 H37C 0.9800 no
C38 H38A 0.9800 no
C38 H38B 0.9800 no
C38 H38C 0.9800 no
C39 H39A 0.9800 no
C39 H39B 0.9800 no
C39 H39C 0.9800 no
C41 H41A 0.9800 no
C41 H41B 0.9800 no
C41 H41C 0.9800 no
C42 H42A 0.9800 no
C42 H42B 0.9800 no
C42 H42C 0.9800 no
C43 H43A 0.9800 no
C43 H43B 0.9800 no
C43 H43C 0.9800 no
C45 H45A 0.9800 no
C45 H45B 0.9800 no
C45 H45C 0.9800 no
C46 H46A 0.9800 no
C46 H46B 0.9800 no
C46 H46C 0.9800 no
C47 H47A 0.9800 no
C47 H47B 0.9800 no
C47 H47C 0.9800 no

loop_
_geom_contact_atom_site_label_1
_geom_contact_atom_site_label_2
_geom_contact_distance
_geom_contact_site_symmetry_2
_geom_contact_publ_flag
W1 H37B 3.4200 . no
Fe1 H39B 3.3600 . no
Fe1 H46A 3.5100 . no
P1 P3 3.262(3) . no
P1 C11 3.147(9) . no
P1 C12 3.117(8) . no
P1 C13 3.281(10) . no
P1 C14 3.377(9) . no
P1 C21 2.753(7) . no
P1 C35 3.433(8) . no
P2 C22 2.910(8) . no
P2 C31 3.566(8) . no
P2 C1 3.465(8) . no
P2 C2 3.105(9) . no
P2 C3 3.151(11) . no
P2 C4 3.424(10) . no
P2 C21 2.933(7) . no
P3 C41 3.530(8) . no
P3 C22 2.754(8) . no
P3 W1 4.118(2) . no
P3 P1 3.262(3) . no
P3 C33 3.572(8) . no
P3 C23 2.819(7) . no
P3 C32 3.471(7) . no
P3 P3 3.699(3) 2_556 no
P3 C23 3.598(7) 2_556 no
P1 H39B 3.1600 . no
P1 H22A 2.3500 . no
P3 H41C 2.7900 . no
P3 H28A 2.9100 . no
O1 C41 3.350(10) . no
O1 O11 2.879(9) 4_554 no
O1 C11 3.112(11) 4_554 no
O1 O2 3.183(9) 3_556 no
O2 C22 3.173(10) 2_556 no
O2 O11 3.058(9) 2_556 no
O2 C11 3.309(11) 2_556 no
O2 O1 3.183(9) 3_556 no
O3 O11 3.111(9) . no
O3 C11 3.339(10) . no
O4 O12 3.068(9) 4_554 no
O4 O14 3.038(9) . no
O5 C25 3.293(11) 4_554 no
O5 C24 3.293(10) 4_554 no
O11 C27 3.113(11) 1_545 no
O11 C2 3.235(12) 2_556 no
O11 O1 2.879(9) 4_555 no
O11 O2 3.058(9) 2_556 no
O11 C26 3.380(12) 1_545 no
O11 O3 3.111(9) . no
O12 O4 3.068(9) 4_555 no
O12 C4 3.312(11) 4_555 no
O13 C43 3.375(12) 6_546 no
O14 C4 3.249(10) . no
O14 O4 3.038(9) . no
O14 C38 3.363(9) 6_546 no
O15 O15 3.145(10) 7_547 no
O15 C45 3.404(12) 1_545 no
O1 H37B 2.8800 . no
O1 H41A 2.6900 . no
O2 H24A 2.7800 2_556 no
O3 H27A 2.7200 2_546 no
O3 H27A 2.6700 1_545 no
O5 H26A 2.6000 2_546 no
O5 H25A 2.6900 4_554 no
O5 H24A 2.6800 4_554 no
O11 H27A 2.6100 1_545 no
O13 H46B 2.6200 7_557 no
O13 H39C 2.7400 . no
O13 H38A 2.8500 6_546 no
O14 H38B 2.7700 6_546 no
O14 H42C 2.6600 1_545 no
O15 H45C 2.7200 1_545 no
O15 H37A 2.8700 4_555 no
C1 P2 3.465(8) . no
C1 C2 2.864(14) . no
C1 C4 2.910(13) . no
C1 C5 2.780(13) . no
C1 C37 3.491(14) . no
C1 C41 3.564(12) . no
C2 O11 3.235(12) 2_556 no
C2 C1 2.864(14) . no
C2 P2 3.105(9) . no
C2 P3 3.632(9) . no
C2 C3 2.933(13) . no
C2 C5 2.866(13) . no
C3 P2 3.151(11) . no
C3 C4 2.908(14) . no
C3 C5 2.829(12) . no
C3 C2 2.933(13) . no
C4 C3 2.908(14) . no
C4 C5 2.878(13) . no
C4 P2 3.424(10) . no
C4 O14 3.249(10) . no
C4 C1 2.910(13) . no
C4 O12 3.312(11) 4_554 no
C5 C1 2.780(13) . no
C5 C2 2.866(13) . no
C5 C4 2.878(13) . no
C5 C3 2.829(12) . no
C11 P1 3.147(9) . no
C11 O3 3.339(10) . no
C11 O1 3.112(11) 4_555 no
C11 C14 2.819(12) . no
C11 C15 2.900(14) . no
C11 C12 2.896(13) . no
C11 O2 3.309(11) 2_556 no
C12 C13 2.917(14) . no
C12 P1 3.117(8) . no
C12 C11 2.896(13) . no
C12 C15 2.821(13) . no
C12 C22 3.352(12) . no
C13 C14 2.944(13) . no
C13 C12 2.917(14) . no
C13 P1 3.281(10) . no
C13 C15 2.854(13) . no
C14 C11 2.819(12) . no
C14 C13 2.944(13) . no
C14 P1 3.377(9) . no
C14 C15 2.861(12) . no
C15 C12 2.821(13) . no
C15 C13 2.854(13) . no
C15 C14 2.861(12) . no
C15 C11 2.900(14) . no
C21 P2 2.933(7) . no
C21 C33 3.264(10) . no
C21 C34 3.433(10) . no
C21 P1 2.753(7) . no
C22 P3 2.754(8) . no
C22 W2 3.733(8) . no
C22 O2 3.173(10) 2_556 no
C22 C23 2.482(11) . no
C22 C35 3.522(10) . no
C22 P2 2.910(8) . no
C22 C34 3.229(11) . no
C23 P3 3.598(7) 2_556 no
C23 C45 3.451(12) . no
C24 O5 3.293(10) 4_555 no
C25 O5 3.293(11) 4_555 no
C26 O11 3.380(12) 1_565 no
C27 O11 3.113(11) 1_565 no
C28 C28 3.352(11) 2_556 no
C28 C33 3.595(10) . no
C31 C34 2.344(11) . no
C31 C40 2.748(12) . no
C31 P2 3.566(8) . no
C31 C33 2.313(11) . no
C32 C36 2.776(11) . no
C32 C34 2.346(10) . no
C32 C35 2.313(10) . no
C32 P3 3.471(7) . no
C33 C31 2.313(11) . no
C33 C35 2.240(11) . no
C33 P3 3.572(8) . no
C33 C21 3.264(10) . no
C33 C40 2.592(12) . no
C33 C28 3.595(10) . no
C33 C44 2.632(11) . no
C34 C32 2.346(10) . no
C34 C31 2.344(11) . no
C34 C22 3.229(11) . no
C34 C21 3.433(10) . no
C35 C22 3.522(10) . no
C35 P1 3.433(8) . no
C35 C36 2.549(11) . no
C35 C32 2.313(10) . no
C35 C44 2.588(11) . no
C35 C33 2.240(11) . no
C37 C40 3.560(13) . no
C37 C41 3.314(12) . no
C37 C1 3.491(14) . no
C38 O14 3.363(9) 6_556 no
C40 C37 3.560(13) . no
C41 P3 3.530(8) . no
C41 C37 3.314(12) . no
C41 O1 3.350(10) . no
C41 C1 3.564(12) . no
C43 O13 3.375(12) 6_556 no
C45 C23 3.451(12) . no
C45 O15 3.404(12) 1_565 no
C46 C46 3.482(13) 7_557 no
C1 H41A 2.8400 . no
C1 H37B 2.6400 . no
C4 H37B 2.9900 . no
C12 H46A 3.0500 . no
C12 H22A 2.8800 . no
C14 H38B 3.0400 6_546 no
C21 H22A 2.0100 . no
C22 H46A 2.9000 . no
C22 H24A 2.7200 . no
C23 H45A 2.6200 . no
C24 H22A 2.7000 . no
C24 H45A 2.7400 . no
C28 H33A 2.9600 . no
C28 H45A 3.0800 . no
C28 H28A 3.0700 2_556 no
C31 H43C 3.1000 . no
C31 H35A 2.1200 . no
C32 H33A 2.1200 . no
C33 H42C 2.6200 . no
C33 H45B 2.7900 . no
C33 H42A 2.8200 . no
C33 H47B 3.0200 . no
C34 H35A 2.0900 . no
C34 H33A 2.0900 . no
C35 H39B 2.9800 . no
C35 H47C 3.0000 . no
C35 H38C 2.8400 . no
C35 H39C 2.6700 . no
C35 H46C 2.7200 . no
C36 H43C 3.1000 . no
C37 H41A 2.4500 . no
C37 H43C 2.9000 . no
C38 H43C 2.9800 . no
C39 H35A 2.6300 . no
C40 H37A 3.0100 . no
C41 H37B 3.0600 . no
C41 H37A 2.7800 . no
C42 H33A 2.5300 . no
C43 H38A 2.8700 . no
C43 H37A 2.8700 . no
C45 H33A 2.8800 . no
C46 H35A 2.7800 . no
C46 H46C 2.9500 7_557 no
H22A C12 2.8800 . no
H22A C24 2.7000 . no
H22A H24A 2.3000 . no
H22A H46A 2.2800 . no
H24A C22 2.7200 . no
H24A H22A 2.3000 . no
H24A O2 2.7800 2_556 no
H24A O5 2.6800 4_555 no
H25A O5 2.6900 4_555 no
H26A O5 2.6000 2_566 no
H27A O3 2.6700 1_565 no
H27A O11 2.6100 1_565 no
H27A O3 2.7200 2_566 no
H28A P3 2.9100 . no
H28A H33A 2.4900 . no
H28A H42A 2.3500 . no
H28A C28 3.0700 2_556 no
H33A C28 2.9600 . no
H33A C42 2.5300 . no
H33A C45 2.8800 . no
H33A H28A 2.4900 . no
H33A H42A 2.3800 . no
H33A H42C 2.1700 . no
H33A H45B 2.3500 . no
H35A C39 2.6300 . no
H35A C46 2.7800 . no
H35A H39C 2.1200 . no
H35A H46C 2.2500 . no
H37A C40 3.0100 . no
H37A C41 2.7800 . no
H37A C43 2.8700 . no
H37A H38A 2.4800 . no
H37A H41A 2.0500 . no
H37A H43C 2.0700 . no
H37A O15 2.8700 4_554 no
H37B W1 3.4200 . no
H37B O1 2.8800 . no
H37B C1 2.6400 . no
H37B C4 2.9900 . no
H37B C41 3.0600 . no
H37B H41A 2.1100 . no
H37C H38B 2.5000 . no
H37C H39A 2.2900 . no
H38A C43 2.8700 . no
H38A H37A 2.4800 . no
H38A H43C 2.1800 . no
H38A O13 2.8500 6_556 no
H38B H37C 2.5000 . no
H38B H39A 2.5400 . no
H38B O14 2.7700 6_556 no
H38B C14 3.0400 6_556 no
H38B H47B 2.4900 6_546 no
H38C C35 2.8400 . no
H38C H39C 2.4200 . no
H39A H37C 2.2900 . no
H39A H38B 2.5400 . no
H39B Fe1 3.3600 . no
H39B P1 3.1600 . no
H39B C35 2.9800 . no
H39C O13 2.7400 . no
H39C C35 2.6700 . no
H39C H35A 2.1200 . no
H39C H38C 2.4200 . no
H41A O1 2.6900 . no
H41A C1 2.8400 . no
H41A C37 2.4500 . no
H41A H37A 2.0500 . no
H41A H37B 2.1100 . no
H41B H42B 2.5500 . no
H41B H43B 2.4800 . no
H41C P3 2.7900 . no
H41C H42A 2.3800 . no
H42A C33 2.8200 . no
H42A H28A 2.3500 . no
H42A H33A 2.3800 . no
H42A H41C 2.3800 . no
H42B H41B 2.5500 . no
H42B H43B 2.3600 . no
H42C O14 2.6600 1_565 no
H42C C33 2.6200 . no
H42C H33A 2.1700 . no
H42C H43A 2.4800 . no
H43A H42C 2.4800 . no
H43B H41B 2.4800 . no
H43B H42B 2.3600 . no
H43C C31 3.1000 . no
H43C C36 3.1000 . no
H43C C37 2.9000 . no
H43C C38 2.9800 . no
H43C H37A 2.0700 . no
H43C H38A 2.1800 . no
H45A C23 2.6200 . no
H45A C24 2.7400 . no
H45A C28 3.0800 . no
H45A H46A 2.5600 . no
H45B C33 2.7900 . no
H45B H33A 2.3500 . no
H45B H47B 2.4900 . no
H45C O15 2.7200 1_565 no
H45C H46B 2.4600 . no
H45C H47A 2.4400 . no
H46A Fe1 3.5100 . no
H46A C12 3.0500 . no
H46A C22 2.9000 . no
H46A H22A 2.2800 . no
H46A H45A 2.5600 . no
H46B H45C 2.4600 . no
H46B H47A 2.5000 . no
H46B O13 2.6200 7_557 no
H46B H46C 2.4800 7_557 no
H46C C35 2.7200 . no
H46C H35A 2.2500 . no
H46C H47C 2.3900 . no
H46C C46 2.9500 7_557 no
H46C H46B 2.4800 7_557 no
H47A H45C 2.4400 . no
H47A H46B 2.5000 . no
H47B C33 3.0200 . no
H47B H45B 2.4900 . no
H47B H38B 2.4900 6_556 no
H47C C35 3.0000 . no
H47C H46C 2.3900 . no

loop_
_geom_hbond_atom_site_label_D
_geom_hbond_atom_site_label_H
_geom_hbond_atom_site_label_A
_geom_hbond_distance_DH
_geom_hbond_distance_HA
_geom_hbond_distance_DA
_geom_hbond_angle_DHA
_geom_hbond_publ_flag
C41 H41C P3 0.9800 2.7900 3.530(8) 132.00 yes

loop_
_geom_torsion_atom_site_label_1
_geom_torsion_atom_site_label_2
_geom_torsion_atom_site_label_3
_geom_torsion_atom_site_label_4
_geom_torsion
_geom_torsion_publ_flag
C2 W1 P2 Fe1 -121.4(3) no
C3 W1 P2 Fe1 146.8(4) no
C4 W1 P2 Fe1 57.0(3) no
C1 W1 P2 P1 -143.6(3) no
C2 W1 P2 P1 128.7(3) no
C3 W1 P2 P1 36.9(3) no
C4 W1 P2 P1 -52.9(3) no
C1 W1 P2 P3 65.7(3) no
C2 W1 P2 P3 -22.0(3) no
C3 W1 P2 P3 -113.9(3) no
C4 W1 P2 P3 156.4(3) no
C1 W1 P2 Fe1 -33.7(4) no
C11 W2 P1 P2 -73.7(3) no
C12 W2 P1 P2 -163.6(3) no
C14 W2 P1 C22 171.0(4) no
C11 W2 P1 Fe1 167.8(3) no
C12 W2 P1 Fe1 77.9(3) no
C13 W2 P1 Fe1 -13.2(3) no
C14 W2 P1 Fe1 -105.8(3) no
C14 W2 P1 P2 12.8(3) no
C11 W2 P1 C22 84.6(4) no
C13 W2 P1 P2 105.4(3) no
C13 W2 P1 C22 -96.4(4) no
C12 W2 P1 C22 -5.3(4) no
P3 Fe1 P1 W2 -177.03(16) no
P2 Fe1 P1 W2 138.7(2) no
C33 Fe1 P1 P2 176.5(6) no
C34 Fe1 P1 P2 -167.4(3) no
C35 Fe1 P1 P2 -129.4(2) no
P2 Fe1 P1 C22 -116.8(3) no
P3 Fe1 P1 C22 -72.6(3) no
C21 Fe1 P1 C22 -27.5(3) no
C31 Fe1 P1 C22 153.6(4) no
C32 Fe1 P1 C22 174.7(5) no
C33 Fe1 P1 C22 59.7(6) no
C34 Fe1 P1 C22 75.8(4) no
C35 Fe1 P1 C22 113.7(4) no
C22 Fe1 C21 P3 -133.7(5) no
P1 Fe1 C31 C32 166.4(3) no
P2 Fe1 C31 C32 110.2(4) no
P3 Fe1 C31 C32 55.2(5) no
C22 Fe1 C31 C32 -149.4(6) no
C33 Fe1 C31 C32 -38.4(4) no
C34 Fe1 C31 C32 -81.1(4) no
C35 Fe1 C31 C32 -116.9(6) no
C21 Fe1 P1 W2 -132.0(2) no
C22 Fe1 P1 W2 -104.5(3) no
C31 Fe1 P1 W2 49.2(3) no
C32 Fe1 P1 W2 70.2(5) no
C33 Fe1 P1 W2 -44.8(6) no
C34 Fe1 P1 W2 -28.7(3) no
C35 Fe1 P1 W2 9.3(3) no
P3 Fe1 P1 P2 44.27(9) no
C21 Fe1 P1 P2 89.31(19) no
C22 Fe1 P1 P2 116.8(3) no
C31 Fe1 P1 P2 -89.6(3) no
C32 Fe1 P1 P2 -68.5(5) no
P1 Fe1 P2 W1 -125.7(2) no
P3 Fe1 P2 W1 114.6(2) no
C21 Fe1 P2 W1 155.2(3) no
C22 Fe1 P2 W1 -166.3(3) no
C31 Fe1 P2 W1 -13.4(3) no
C32 Fe1 P2 W1 28.7(3) no
C33 Fe1 P2 W1 57.0(5) no
C35 Fe1 P2 W1 -50.5(4) no
P3 Fe1 P2 P1 -119.77(11) no
C21 Fe1 P2 P1 -79.10(19) no
C22 Fe1 P2 P1 -40.6(2) no
C31 Fe1 P2 P1 112.2(2) no
C32 Fe1 P2 P1 154.3(2) no
C33 Fe1 P2 P1 -177.3(4) no
C35 Fe1 P2 P1 75.1(3) no
P1 Fe1 P2 P3 119.77(11) no
C21 Fe1 P2 P3 40.67(19) no
C22 Fe1 P2 P3 79.2(2) no
C31 Fe1 P2 P3 -128.0(2) no
C32 Fe1 P2 P3 -85.9(2) no
C33 Fe1 P2 P3 -57.6(4) no
C35 Fe1 P2 P3 -165.1(3) no
C34 Fe1 C22 P1 -120.6(3) no
C35 Fe1 C22 P1 -82.4(4) no
P1 Fe1 C22 C21 -133.3(5) no
P1 Fe1 C32 C31 -29.6(7) no
P2 Fe1 C32 C31 -84.8(4) no
P1 Fe1 P3 P2 -44.19(9) no
C21 Fe1 P3 P2 -116.6(3) no
C22 Fe1 P3 P2 -89.3(2) no
C31 Fe1 P3 P2 79.4(3) no
C32 Fe1 P3 P2 112.3(2) no
C33 Fe1 P3 P2 153.3(2) no
C34 Fe1 P3 P2 -179.4(4) no
P1 Fe1 P3 C21 72.4(3) no
P2 Fe1 P3 C21 116.6(3) no
C22 Fe1 P3 C21 27.3(3) no
C31 Fe1 P3 C21 -164.0(4) no
C32 Fe1 P3 C21 -131.1(3) no
C33 Fe1 P3 C21 -90.1(4) no
C34 Fe1 P3 C21 -62.8(4) no
P1 Fe1 C21 P3 -101.0(2) no
P2 Fe1 C21 P3 -46.66(18) no
C35 Fe1 C34 C44 -118.6(10) no
C32 Fe1 C21 P3 67.5(4) no
C33 Fe1 C21 P3 102.4(3) no
C34 Fe1 C21 P3 142.4(3) no
C35 Fe1 C21 P3 167.1(4) no
P1 Fe1 C21 C22 32.7(4) no
P2 Fe1 C21 C22 87.0(4) no
P3 Fe1 C21 C22 133.7(5) no
C32 Fe1 C21 C22 -158.8(4) no
C33 Fe1 C21 C22 -124.0(5) no
C34 Fe1 C21 C22 -83.9(5) no
C35 Fe1 C21 C22 -59.3(7) no
P1 Fe1 C21 C23 144.4(6) no
P2 Fe1 C21 C23 -161.4(6) no
P3 Fe1 C21 C23 -114.7(7) no
C22 Fe1 C21 C23 111.6(8) no
C32 Fe1 C21 C23 -47.2(7) no
C33 Fe1 C21 C23 -12.3(6) no
C34 Fe1 C21 C23 27.8(7) no
C35 Fe1 C21 C23 52.4(8) no
C32 Fe1 C31 C36 -134.7(10) no
P1 Fe1 C33 C32 143.4(5) no
P2 Fe1 C33 C32 -42.2(6) no
P3 Fe1 C33 C32 -87.3(4) no
C21 Fe1 C33 C32 -134.7(4) no
C22 Fe1 C33 C32 -170.8(4) no
C31 Fe1 C33 C32 38.8(4) no
C34 Fe1 C33 C32 120.8(6) no
C35 Fe1 C33 C32 82.8(4) no
P1 Fe1 C33 C34 22.6(8) no
P2 Fe1 C33 C34 -163.0(4) no
P3 Fe1 C33 C34 151.8(4) no
C21 Fe1 C33 C34 104.5(4) no
C22 Fe1 C33 C34 68.4(5) no
C31 Fe1 C33 C34 -82.0(5) no
C32 Fe1 C33 C34 -120.8(6) no
P2 Fe1 C22 P1 46.4(2) no
P3 Fe1 C22 P1 100.8(2) no
C21 Fe1 C22 P1 133.3(5) no
C31 Fe1 C22 P1 -59.8(8) no
C32 Fe1 C22 P1 -173.8(6) no
C33 Fe1 C22 P1 -157.3(3) no
P2 Fe1 C31 C35 -133.0(4) no
P1 Fe1 C34 C33 -170.2(4) no
P3 Fe1 C34 C33 -43.9(6) no
P2 Fe1 C22 C21 -86.9(4) no
P3 Fe1 C22 C21 -32.5(4) no
C31 Fe1 C22 C21 166.9(6) no
C32 Fe1 C22 C21 52.9(9) no
C33 Fe1 C22 C21 69.4(5) no
C34 Fe1 C22 C21 106.1(5) no
C35 Fe1 C22 C21 144.4(4) no
C22 Fe1 C34 C35 117.6(5) no
C31 Fe1 C34 C35 -36.7(5) no
C32 Fe1 C34 C35 -80.7(5) no
C33 Fe1 C34 C35 -117.5(7) no
P1 Fe1 C34 C44 -46.3(8) no
P3 Fe1 C34 C44 80.0(9) no
C21 Fe1 C34 C44 37.6(8) no
C22 Fe1 C34 C44 -1.0(8) no
C31 Fe1 C34 C44 -155.2(9) no
C32 Fe1 C34 C44 160.7(9) no
C33 Fe1 C34 C44 123.9(10) no
P2 Fe1 C32 C40 44.8(8) no
P3 Fe1 C32 C40 -10.0(8) no
C21 Fe1 C32 C40 -52.7(8) no
C22 Fe1 C32 C40 -90.6(10) no
C31 Fe1 C32 C40 129.6(9) no
C33 Fe1 C32 C40 -113.1(9) no
C34 Fe1 C32 C40 -149.1(8) no
C35 Fe1 C32 C40 168.3(8) no
C35 Fe1 C31 C36 108.5(9) no
P1 Fe1 C31 C35 -76.7(5) no
C22 Fe1 C35 C34 -74.7(5) no
P3 Fe1 C31 C35 172.1(4) no
C22 Fe1 C31 C35 -32.5(9) no
C32 Fe1 C31 C35 116.9(6) no
C33 Fe1 C31 C35 78.4(5) no
C34 Fe1 C31 C35 35.8(5) no
P1 Fe1 C31 C36 31.8(9) no
P2 Fe1 C31 C36 -24.5(8) no
P3 Fe1 C31 C36 -79.4(8) no
C22 Fe1 C31 C36 76.0(11) no
C32 Fe1 C35 C31 -39.1(5) no
C33 Fe1 C31 C36 -173.1(9) no
C34 Fe1 C31 C36 144.3(9) no
C35 Fe1 C32 C31 38.7(4) no
C21 Fe1 C35 C34 -38.8(7) no
P2 Fe1 C32 C33 157.9(4) no
C31 Fe1 C35 C34 121.1(7) no
C32 Fe1 C35 C34 82.1(5) no
C33 Fe1 C35 C34 38.1(5) no
C34 Fe1 C32 C33 -36.0(4) no
C35 Fe1 C32 C33 -78.6(5) no
P1 Fe1 C32 C40 100.0(8) no
C31 Fe1 C34 C33 80.8(5) no
P3 Fe1 C32 C31 -139.6(4) no
C21 Fe1 C32 C31 177.7(4) no
C22 Fe1 C32 C31 139.8(8) no
C33 Fe1 C32 C31 117.3(6) no
C35 Fe1 C33 C34 -38.0(4) no
P3 Fe1 C34 C35 -161.4(4) no
P1 Fe1 C32 C33 -146.9(4) no
C34 Fe1 C35 C31 -121.1(7) no
P3 Fe1 C32 C33 103.1(4) no
C21 Fe1 C32 C33 60.4(5) no
C22 Fe1 C32 C33 22.5(9) no
C31 Fe1 C32 C33 -117.3(6) no
C21 Fe1 C34 C33 -86.4(5) no
C22 Fe1 C34 C33 -124.9(5) no
C33 Fe1 C35 C31 -83.0(5) no
C21 Fe1 C34 C35 156.2(5) no
P1 Fe1 C35 C31 117.2(4) no
P2 Fe1 C35 C31 64.7(5) no
C21 Fe1 C35 C31 -159.9(5) no
C34 Fe1 C32 C31 81.3(5) no
P1 Fe1 C34 C35 72.3(5) no
C35 Fe1 C34 C33 117.5(7) no
P1 Fe1 C35 C34 -121.7(4) no
P2 Fe1 C35 C34 -174.2(4) no
C32 Fe1 C34 C33 36.8(4) no
C22 Fe1 C35 C31 164.1(5) no
C22 P1 P2 Fe1 50.9(3) no
Fe1 P1 C22 C21 56.2(6) no
W2 P1 P2 W1 4.8(2) no
C22 P1 P2 W1 -156.9(3) no
Fe1 P1 P2 P3 -51.95(9) no
W2 P1 P2 Fe1 -147.40(17) no
W2 P1 P2 P3 160.66(14) no
P2 P1 C22 C21 2.0(7) no
Fe1 P1 P2 W1 152.20(14) no
C22 P1 P2 P3 -1.0(3) no
P2 P1 C22 Fe1 -54.15(19) no
W2 P1 C22 C21 -163.3(5) no
W2 P1 C22 Fe1 140.51(16) no
P1 P2 P3 Fe1 51.48(9) no
W1 P2 P3 Fe1 -150.91(12) no
Fe1 P2 P3 C21 -51.3(2) no
W1 P2 P3 C21 157.8(2) no
P1 P2 P3 C21 0.2(3) no
P2 P3 C21 C22 1.1(6) no
P2 P3 C21 C23 -177.4(5) no
Fe1 P3 C21 C22 -52.6(6) no
P2 P3 C21 Fe1 53.67(17) no
Fe1 P3 C21 C23 128.9(6) no
Fe1 C21 C23 C28 56.5(9) no
Fe1 C21 C23 C24 -123.4(7) no
P3 C21 C23 C24 142.8(6) no
Fe1 C21 C22 P1 -56.9(5) no
C23 C21 C22 P1 176.2(5) no
P3 C21 C22 P1 -2.3(9) no
P3 C21 C22 Fe1 54.6(5) no
P3 C21 C23 C28 -37.3(9) no
C23 C21 C22 Fe1 -126.9(6) no
C22 C21 C23 C24 -35.7(10) no
C22 C21 C23 C28 144.2(7) no
C21 C23 C24 C25 179.0(7) no
C24 C23 C28 C27 -0.3(11) no
C21 C23 C28 C27 179.9(7) no
C28 C23 C24 C25 -0.9(11) no
C23 C24 C25 C26 0.6(13) no
C24 C25 C26 C27 0.9(14) no
C25 C26 C27 C28 -1.9(13) no
C26 C27 C28 C23 1.6(12) no
C32 C31 C36 C39 -157.7(8) no
C32 C31 C36 C38 85.2(10) no
Fe1 C31 C36 C39 -48.6(10) no
C32 C31 C36 C37 -36.3(12) no
Fe1 C31 C36 C38 -165.7(6) no
C35 C31 C36 C38 -78.7(9) no
C36 C31 C32 Fe1 135.2(9) no
C36 C31 C32 C33 -165.9(8) no
C35 C31 C32 Fe1 -59.5(5) no
C35 C31 C36 C39 38.4(9) no
Fe1 C31 C36 C37 72.8(10) no
C32 C31 C35 C34 -0.2(9) no
C36 C31 C35 Fe1 -131.2(7) no
C36 C31 C35 C34 168.0(7) no
Fe1 C31 C32 C40 -130.1(9) no
Fe1 C31 C35 C34 -60.8(5) no
C35 C31 C32 C33 -0.6(8) no
C36 C31 C32 C40 5.1(15) no
C35 C31 C36 C37 159.8(7) no
Fe1 C31 C32 C33 58.9(5) no
C35 C31 C32 C40 170.4(8) no
C32 C31 C35 Fe1 60.6(5) no
C31 C32 C33 Fe1 -59.7(5) no
Fe1 C32 C33 C34 61.0(6) no
C31 C32 C33 C34 1.3(9) no
C33 C32 C40 C42 -6.4(11) no
C33 C32 C40 C43 108.0(8) no
C31 C32 C40 C42 -176.2(8) no
C31 C32 C40 C43 -61.9(11) no
C33 C32 C40 C41 -127.8(8) no
Fe1 C32 C40 C42 82.0(9) no
Fe1 C32 C40 C43 -163.6(6) no
C40 C32 C33 Fe1 128.0(7) no
Fe1 C32 C40 C41 -39.4(11) no
C31 C32 C40 C41 62.4(12) no
C40 C32 C33 C34 -171.0(7) no
C32 C33 C34 C35 -1.4(9) no
Fe1 C33 C34 C35 59.7(5) no
Fe1 C33 C34 C44 -133.0(8) no
C32 C33 C34 Fe1 -61.1(5) no
C32 C33 C34 C44 165.9(7) no
C35 C34 C44 C47 81.7(9) no
Fe1 C34 C35 C31 60.7(5) no
C33 C34 C35 Fe1 -59.7(5) no
C33 C34 C35 C31 1.0(9) no
C44 C34 C35 Fe1 132.4(7) no
C44 C34 C35 C31 -166.9(7) no
Fe1 C34 C44 C45 -65.4(10) no
Fe1 C34 C44 C46 59.2(10) no
Fe1 C34 C44 C47 177.0(7) no
C33 C34 C44 C45 34.1(11) no
C33 C34 C44 C46 158.7(8) no
C33 C34 C44 C47 -83.5(9) no
C35 C34 C44 C45 -160.8(8) no
C35 C34 C44 C46 -36.1(10) no
